data_7026664
loop_
_publ_author_name
'Sun, Ya-guang'
'Wu, Yong-li'
'Xiong, Gang'
'Smet, Philippe F.'
'Ding, Fu'
'Guo, Mei-yan'
'Zhu, Ming-chang'
'Gao, En-jun'
'Poelman, Dirk'
'Verpoort, Francis'

_publ_section_title
;
 Hydrothermal synthesis, crystal structure and properties of Ag(I)-4f
 compounds based on 1H-benzimidazole-5,6-dicarboxylic acid.
;
_journal_issue 47
_journal_name_full 'Dalton transactions (Cambridge, England : 2003)'
_journal_page_first 11383
_journal_page_last 11395
_journal_paper_doi 10.1039/c0dt00579g
_journal_volume 39
_journal_year 2010
_chemical_formula_sum 'C18 H12 Ag Dy N4 O10.5'
_chemical_formula_weight 722.69
_chemical_name_systematic
;
?
;
_space_group_IT_number 56
_symmetry_cell_setting orthorhombic
_symmetry_space_group_name_Hall '-P 2ab 2ac'
_symmetry_space_group_name_H-M 'P c c n'
_atom_sites_solution_hydrogens geom
_atom_sites_solution_primary direct
_atom_sites_solution_secondary difmap
_audit_creation_method SHELXL-97
_cell_angle_alpha 90.00
_cell_angle_beta 90.00
_cell_angle_gamma 90.00
_cell_formula_units_Z 8
_cell_length_a 25.326(5)
_cell_length_b 8.4517(17)
_cell_length_c 17.748(4)
_cell_measurement_reflns_used 3401
_cell_measurement_temperature 293(2)
_cell_measurement_theta_max 27.92
_cell_measurement_theta_min 2.30
_cell_volume 3798.9(14)
_computing_cell_refinement 'Bruker XSCANS'
_computing_data_collection 'Bruker XSCANS'
_computing_data_reduction 'Bruker SHELXTL'
_computing_molecular_graphics 'Bruker SHELXTL'
_computing_publication_material 'Bruker SHELXTL'
_computing_structure_refinement 'SHELXL-97 (Sheldrick, 1997)'
_computing_structure_solution 'SHELXS-97 (Sheldrick, 1990)'
_diffrn_ambient_temperature 293(2)
_diffrn_measured_fraction_theta_full 0.997
_diffrn_measured_fraction_theta_max 0.997
_diffrn_measurement_device_type 'Bruker P4'
_diffrn_measurement_method '\w scans'
_diffrn_radiation_monochromator graphite
_diffrn_radiation_source 'fine-focus sealed tube'
_diffrn_radiation_type MoK\a
_diffrn_radiation_wavelength 0.71073
_diffrn_reflns_av_R_equivalents 0.0974
_diffrn_reflns_av_sigmaI/netI 0.0638
_diffrn_reflns_limit_h_max 33
_diffrn_reflns_limit_h_min -33
_diffrn_reflns_limit_k_max 11
_diffrn_reflns_limit_k_min -11
_diffrn_reflns_limit_l_max 20
_diffrn_reflns_limit_l_min -23
_diffrn_reflns_number 29664
_diffrn_reflns_theta_full 27.92
_diffrn_reflns_theta_max 27.92
_diffrn_reflns_theta_min 2.30
_diffrn_standards_decay_% 0
_diffrn_standards_interval_count 0
_diffrn_standards_interval_time 0
_diffrn_standards_number 0
_exptl_absorpt_coefficient_mu 5.011
_exptl_absorpt_correction_T_max 0.6900
_exptl_absorpt_correction_T_min 0.4657
_exptl_absorpt_correction_type multi-scan
_exptl_absorpt_process_details SADABS
_exptl_crystal_colour colorless
_exptl_crystal_density_diffrn 2.527
_exptl_crystal_density_method 'not measured'
_exptl_crystal_description square
_exptl_crystal_F_000 2760
_exptl_crystal_size_max 0.18
_exptl_crystal_size_mid 0.14
_exptl_crystal_size_min 0.15
_refine_diff_density_max 1.733
_refine_diff_density_min -2.222
_refine_diff_density_rms 0.241
_refine_ls_extinction_method none
_refine_ls_goodness_of_fit_ref 1.020
_refine_ls_hydrogen_treatment none
_refine_ls_matrix_type full
_refine_ls_number_parameters 315
_refine_ls_number_reflns 4546
_refine_ls_number_restraints 385
_refine_ls_restrained_S_all 1.066
_refine_ls_R_factor_all 0.0436
_refine_ls_R_factor_gt 0.0364
_refine_ls_shift/su_max 0.052
_refine_ls_shift/su_mean 0.001
_refine_ls_structure_factor_coef Fsqd
_refine_ls_weighting_details 'calc w=1/[\s^2^(Fo^2^)+(0.0432P)^2^+0.0000P] where P=(Fo^2^+2Fc^2^)/3'
_refine_ls_weighting_scheme calc
_refine_ls_wR_factor_gt 0.0884
_refine_ls_wR_factor_ref 0.0912
_reflns_number_gt 3580
_reflns_number_total 4546
_reflns_threshold_expression >2sigma(I)
_cod_data_source_file c0dt00579g.txt
_cod_data_source_block 5
_cod_depositor_comments
;
The following automatic conversions were performed:

'_symmetry_cell_setting' value 'Orthorhombic' changed to
'orthorhombic' according to
/home/saulius/struct/CIF-dictionaries/cif_core.dic dictionary named
'cif_core.dic' version 2.4.2 from 2011-04-26.

Automatic conversion script
Id: cif_fix_values 1891 2012-01-12 08:04:46Z andrius 
;
_cod_original_cell_volume 3798.8(13)
_cod_original_sg_symbol_H-M Pccn
_cod_original_formula_sum 'C18 H12 Ag Dy N4 O10.50'
_cod_database_code 7026664

loop_
_symmetry_equiv_pos_as_xyz
'x, y, z'
'-x+1/2, -y+1/2, z'
'-x, y+1/2, -z+1/2'
'x+1/2, -y, -z+1/2'
'-x, -y, -z'
'x-1/2, y-1/2, -z'
'x, -y-1/2, z-1/2'
'-x-1/2, y, z-1/2'

loop_
_atom_site_label
_atom_site_type_symbol
_atom_site_fract_x
_atom_site_fract_y
_atom_site_fract_z
_atom_site_U_iso_or_equiv
_atom_site_adp_type
_atom_site_occupancy
_atom_site_symmetry_multiplicity
_atom_site_calc_flag
_atom_site_refinement_flags
Dy1 Dy 0.523842(6) 0.334562(18) 0.217695(9) 0.00450(4) Uani 1 1 d U
Ag1 Ag 0.772677(11) 0.53797(3) 0.449971(16) 0.01392(7) Uani 1 1 d D
O1 O 0.52428(9) 0.1353(3) 0.12883(14) 0.0089(5) Uani 1 1 d U
O2 O 0.47814(9) -0.0775(3) 0.16109(13) 0.0074(6) Uani 1 1 d .
O3 O 0.55939(10) -0.2226(3) 0.24019(13) 0.0078(6) Uani 1 1 d .
O4 O 0.58073(10) -0.4579(3) 0.19286(14) 0.0117(5) Uani 1 1 d U
O5 O 0.61050(10) 0.2502(3) 0.21445(12) 0.0103(6) Uani 1 1 d .
O6 O 0.66074(11) 0.0399(3) 0.23494(15) 0.0201(7) Uani 1 1 d .
O7 O 0.53026(9) 0.0878(3) 0.28892(12) 0.0072(6) Uani 1 1 d .
O8 O 0.52365(10) -0.0635(3) 0.38857(14) 0.0107(6) Uani 1 1 d .
O9 O 0.75380(11) 0.5875(4) 0.30101(14) 0.0264(8) Uani 1 1 d D
H9A H 0.7868 0.5804 0.2938 0.040 Uiso 1 1 d RD
H9B H 0.7360 0.5668 0.2596 0.040 Uiso 1 1 d RD
N1 N 0.60934(12) -0.1254(3) -0.11113(16) 0.0101(7) Uani 1 1 d .
H1 H 0.5960 -0.0590 -0.1425 0.012 Uiso 1 1 calc R
N2 N 0.65979(12) -0.3165(3) -0.06603(16) 0.0105(7) Uani 1 1 d .
N3 N 0.70785(12) 0.4023(4) 0.48946(16) 0.0115(7) Uani 1 1 d .
N4 N 0.64623(13) 0.3060(3) 0.56505(16) 0.0129(8) Uani 1 1 d .
H4 H 0.6290 0.2871 0.6058 0.015 Uiso 1 1 calc R
C1 C 0.51754(14) -0.0103(4) 0.12931(19) 0.0073(7) Uani 1 1 d U
C2 C 0.55557(14) -0.1057(4) 0.08339(19) 0.0083(7) Uani 1 1 d U
C3 C 0.56247(14) -0.0536(4) 0.00983(18) 0.0081(7) Uani 1 1 d U
H3 H 0.5449 0.0356 -0.0079 0.010 Uiso 1 1 calc R
C4 C 0.59636(15) -0.1388(4) -0.0363(2) 0.0098(8) Uani 1 1 d U
C5 C 0.64632(14) -0.2334(4) -0.1268(2) 0.0105(8) Uani 1 1 d U
H5 H 0.6609 -0.2486 -0.1744 0.013 Uiso 1 1 calc R
C6 C 0.62720(14) -0.2621(4) -0.0085(2) 0.0086(7) Uani 1 1 d U
C7 C 0.61967(15) -0.3171(4) 0.0640(2) 0.0101(8) Uani 1 1 d U
H7 H 0.6389 -0.4027 0.0822 0.012 Uiso 1 1 calc R
C8 C 0.58277(14) -0.2417(4) 0.10892(19) 0.0082(7) Uani 1 1 d U
C9 C 0.57378(13) -0.3098(4) 0.1865(2) 0.0067(7) Uani 1 1 d U
C10 C 0.63437(15) 0.1507(4) 0.2579(2) 0.0099(8) Uani 1 1 d U
C11 C 0.63226(14) 0.1884(4) 0.3410(2) 0.0076(7) Uani 1 1 d U
C12 C 0.67430(14) 0.2746(4) 0.37065(19) 0.0093(7) Uani 1 1 d U
H12 H 0.7019 0.3083 0.3400 0.011 Uiso 1 1 calc R
C13 C 0.67396(14) 0.3087(4) 0.4471(2) 0.0089(7) Uani 1 1 d U
C14 C 0.68887(14) 0.3948(4) 0.5591(2) 0.0120(8) Uani 1 1 d U
H14 H 0.7042 0.4470 0.5997 0.014 Uiso 1 1 calc R
C15 C 0.63430(14) 0.2494(4) 0.4948(2) 0.0081(7) Uani 1 1 d U
C16 C 0.59208(15) 0.1593(4) 0.4657(2) 0.0110(8) Uani 1 1 d U
H16 H 0.5658 0.1195 0.4971 0.013 Uiso 1 1 calc R
C17 C 0.59110(14) 0.1323(4) 0.3886(2) 0.0084(7) Uani 1 1 d U
C18 C 0.54570(14) 0.0478(4) 0.3552(2) 0.0089(7) Uani 1 1 d U
O11 O 0.7500 0.7500 0.6056(6) 0.188(5) Uani 1 2 d S
H11A H 0.7255 0.8186 0.6061 0.226 Uiso 0.25 1 d PR
H11B H 0.7688 0.7353 0.6447 0.226 Uiso 0.25 1 d PR
O10 O 0.70425(18) 0.4532(6) 0.1851(2) 0.168(3) Uani 1 1 d D
H10A H 0.6786 0.5105 0.1706 0.202 Uiso 0.50 1 d PRD
H10B H 0.7051(8) 0.3579(10) 0.1700(17) 0.202 Uiso 1 1 d D

loop_
_atom_site_aniso_label
_atom_site_aniso_U_11
_atom_site_aniso_U_22
_atom_site_aniso_U_33
_atom_site_aniso_U_23
_atom_site_aniso_U_13
_atom_site_aniso_U_12
Dy1 0.00884(9) 0.00056(8) 0.00409(9) -0.00003(6) 0.00048(6) 0.00073(6)
Ag1 0.01353(14) 0.01403(14) 0.01419(15) -0.00041(12) 0.00000(11) -0.00630(12)
O1 0.0110(7) 0.0072(7) 0.0087(8) -0.0003(6) -0.0002(6) 0.0005(6)
O2 0.0123(12) 0.0057(11) 0.0043(12) -0.0004(10) 0.0002(9) 0.0014(10)
O3 0.0113(12) 0.0079(11) 0.0043(12) -0.0017(11) -0.0001(9) -0.0011(10)
O4 0.0126(7) 0.0090(7) 0.0135(8) 0.0015(6) 0.0014(6) -0.0002(6)
O5 0.0144(13) 0.0095(12) 0.0071(12) 0.0016(10) -0.0017(10) 0.0026(11)
O6 0.0292(16) 0.0195(14) 0.0115(13) -0.0024(12) -0.0008(12) 0.0142(13)
O7 0.0121(12) 0.0044(12) 0.0050(12) 0.0003(10) -0.0004(9) -0.0016(10)
O8 0.0198(14) 0.0053(12) 0.0069(12) 0.0019(11) -0.0001(10) -0.0063(11)
O9 0.0193(15) 0.0332(17) 0.0268(16) -0.0042(14) -0.0002(13) 0.0081(15)
N1 0.0126(15) 0.0112(14) 0.0065(15) -0.0007(13) 0.0002(12) -0.0003(13)
N2 0.0110(15) 0.0092(15) 0.0112(16) -0.0014(13) 0.0005(12) 0.0006(12)
N3 0.0148(15) 0.0099(14) 0.0097(16) -0.0026(13) 0.0012(12) -0.0033(13)
N4 0.0200(17) 0.0148(16) 0.0039(15) -0.0009(13) 0.0034(12) -0.0064(14)
C1 0.0108(14) 0.0039(14) 0.0073(15) 0.0008(13) -0.0037(12) 0.0013(13)
C2 0.0126(15) 0.0055(13) 0.0069(15) -0.0022(13) 0.0023(13) -0.0036(13)
C3 0.0137(15) 0.0029(13) 0.0076(15) -0.0020(13) 0.0021(13) 0.0029(12)
C4 0.0120(15) 0.0078(14) 0.0096(16) -0.0021(13) -0.0018(13) -0.0002(13)
C5 0.0111(15) 0.0112(15) 0.0092(16) -0.0040(14) 0.0018(13) 0.0005(14)
C6 0.0082(14) 0.0061(14) 0.0116(15) -0.0028(13) 0.0008(12) -0.0005(13)
C7 0.0148(16) 0.0044(14) 0.0110(15) 0.0013(13) -0.0040(13) 0.0019(13)
C8 0.0121(15) 0.0040(14) 0.0084(15) 0.0000(13) 0.0008(12) -0.0037(13)
C9 0.0030(14) 0.0069(14) 0.0103(15) 0.0000(14) -0.0011(12) -0.0011(12)
C10 0.0112(15) 0.0105(15) 0.0078(15) 0.0023(14) 0.0000(13) -0.0031(13)
C11 0.0099(14) 0.0052(13) 0.0078(14) -0.0008(13) -0.0014(12) 0.0017(12)
C12 0.0099(14) 0.0075(14) 0.0106(15) 0.0020(13) 0.0018(12) 0.0008(13)
C13 0.0095(15) 0.0079(14) 0.0092(15) 0.0023(13) -0.0025(12) -0.0010(13)
C14 0.0126(16) 0.0118(16) 0.0115(17) -0.0045(15) -0.0014(14) -0.0026(15)
C15 0.0129(15) 0.0043(13) 0.0071(14) 0.0001(12) 0.0003(12) -0.0002(13)
C16 0.0152(16) 0.0082(15) 0.0097(16) 0.0020(13) 0.0021(13) -0.0024(13)
C17 0.0122(15) 0.0045(14) 0.0084(15) 0.0006(13) -0.0023(12) 0.0023(13)
C18 0.0132(15) 0.0055(14) 0.0079(15) -0.0035(13) -0.0014(13) 0.0015(13)
O11 0.185(11) 0.184(9) 0.197(11) 0.000 0.000 0.060(10)
O10 0.117(3) 0.349(7) 0.040(3) 0.013(4) -0.016(3) -0.180(4)

loop_
_atom_type_symbol
_atom_type_description
_atom_type_scat_dispersion_real
_atom_type_scat_dispersion_imag
_atom_type_scat_source
C C 0.0033 0.0016 'International Tables Vol C Tables 4.2.6.8 and 6.1.1.4'
H H 0.0000 0.0000 'International Tables Vol C Tables 4.2.6.8 and 6.1.1.4'
N N 0.0061 0.0033 'International Tables Vol C Tables 4.2.6.8 and 6.1.1.4'
O O 0.0106 0.0060 'International Tables Vol C Tables 4.2.6.8 and 6.1.1.4'
Ag Ag -0.8971 1.1015 'International Tables Vol C Tables 4.2.6.8 and 6.1.1.4'
Dy Dy -0.1892 4.4098 'International Tables Vol C Tables 4.2.6.8 and 6.1.1.4'

loop_
_geom_angle_atom_site_label_1
_geom_angle_atom_site_label_2
_geom_angle_atom_site_label_3
_geom_angle
_geom_angle_site_symmetry_1
_geom_angle_site_symmetry_3
O2 Dy1 O3 74.93(8) 3_655 3_655
O2 Dy1 O1 152.18(8) 3_655 .
O3 Dy1 O1 94.22(8) 3_655 .
O2 Dy1 O5 98.36(8) 3_655 .
O3 Dy1 O5 144.96(8) 3_655 .
O1 Dy1 O5 75.69(8) . .
O2 Dy1 O4 86.91(8) 3_655 1_565
O3 Dy1 O4 142.80(8) 3_655 1_565
O1 Dy1 O4 114.85(9) . 1_565
O5 Dy1 O4 68.72(9) . 1_565
O2 Dy1 O8 127.95(8) 3_655 3_655
O3 Dy1 O8 82.57(8) 3_655 3_655
O1 Dy1 O8 74.16(8) . 3_655
O5 Dy1 O8 124.64(8) . 3_655
O4 Dy1 O8 83.69(8) 1_565 3_655
O2 Dy1 O7 77.97(8) 3_655 .
O3 Dy1 O7 73.27(8) 3_655 .
O1 Dy1 O7 74.35(8) . .
O5 Dy1 O7 71.70(8) . .
O4 Dy1 O7 134.78(8) 1_565 .
O8 Dy1 O7 138.33(8) 3_655 .
O2 Dy1 O7 75.93(8) 3_655 3_655
O3 Dy1 O7 72.33(8) 3_655 3_655
O1 Dy1 O7 125.81(8) . 3_655
O5 Dy1 O7 140.44(8) . 3_655
O4 Dy1 O7 71.87(8) 1_565 3_655
O8 Dy1 O7 52.48(8) 3_655 3_655
O7 Dy1 O7 141.038(18) . 3_655
O2 Dy1 C18 102.13(9) 3_655 3_655
O3 Dy1 C18 73.20(9) 3_655 3_655
O1 Dy1 C18 98.93(9) . 3_655
O5 Dy1 C18 140.92(9) . 3_655
O4 Dy1 C18 79.50(9) 1_565 3_655
O8 Dy1 C18 25.83(9) 3_655 3_655
O7 Dy1 C18 145.14(9) . 3_655
O7 Dy1 C18 26.97(8) 3_655 3_655
N3 Ag1 N2 168.36(11) . 8_766
C1 O1 Dy1 135.9(2) . .
C1 O2 Dy1 125.4(2) . 3_645
C9 O3 Dy1 129.6(2) . 3_645
C9 O4 Dy1 132.7(2) . 1_545
C10 O5 Dy1 129.2(2) . .
C18 O7 Dy1 135.9(2) . .
C18 O7 Dy1 89.2(2) . 3_645
Dy1 O7 Dy1 131.16(10) . 3_645
C18 O8 Dy1 97.1(2) . 3_645
H9A O9 H9B 111.4 . .
C5 N1 C4 108.2(3) . .
C5 N1 H1 125.9 . .
C4 N1 H1 125.9 . .
C5 N2 C6 105.5(3) . .
C5 N2 Ag1 128.3(2) . 8_745
C6 N2 Ag1 124.8(2) . 8_745
C14 N3 C13 104.6(3) . .
C14 N3 Ag1 127.9(2) . .
C13 N3 Ag1 127.4(2) . .
C14 N4 C15 107.8(3) . .
C14 N4 H4 126.1 . .
C15 N4 H4 126.1 . .
O1 C1 O2 123.4(3) . .
O1 C1 C2 116.2(3) . .
O2 C1 C2 120.2(3) . .
C3 C2 C8 119.8(3) . .
C3 C2 C1 114.9(3) . .
C8 C2 C1 125.2(3) . .
C4 C3 C2 117.9(3) . .
C4 C3 H3 121.1 . .
C2 C3 H3 121.1 . .
N1 C4 C3 132.5(3) . .
N1 C4 C6 105.6(3) . .
C3 C4 C6 121.8(3) . .
N2 C5 N1 111.8(3) . .
N2 C5 H5 124.1 . .
N1 C5 H5 124.1 . .
C7 C6 N2 130.8(3) . .
C7 C6 C4 120.2(3) . .
N2 C6 C4 108.7(3) . .
C6 C7 C8 118.4(3) . .
C6 C7 H7 120.8 . .
C8 C7 H7 120.8 . .
C7 C8 C2 121.2(3) . .
C7 C8 C9 116.9(3) . .
C2 C8 C9 121.9(3) . .
O3 C9 O4 123.5(3) . .
O3 C9 C8 120.7(3) . .
O4 C9 C8 115.8(3) . .
O6 C10 O5 123.9(3) . .
O6 C10 C11 120.5(3) . .
O5 C10 C11 115.4(3) . .
C12 C11 C17 120.6(3) . .
C12 C11 C10 116.9(3) . .
C17 C11 C10 122.4(3) . .
C13 C12 C11 118.3(3) . .
C13 C12 H12 120.9 . .
C11 C12 H12 120.9 . .
C12 C13 N3 130.1(3) . .
C12 C13 C15 121.3(3) . .
N3 C13 C15 108.6(3) . .
N4 C14 N3 113.5(3) . .
N4 C14 H14 123.3 . .
N3 C14 H14 123.3 . .
N4 C15 C13 105.4(3) . .
N4 C15 C16 133.5(3) . .
C13 C15 C16 120.9(3) . .
C17 C16 C15 117.6(3) . .
C17 C16 H16 121.2 . .
C15 C16 H16 121.2 . .
C16 C17 C11 121.2(3) . .
C16 C17 C18 119.3(3) . .
C11 C17 C18 119.5(3) . .
O8 C18 O7 119.9(3) . .
O8 C18 C17 121.6(3) . .
O7 C18 C17 118.5(3) . .
O8 C18 Dy1 57.12(18) . 3_645
O7 C18 Dy1 63.87(18) . 3_645
C17 C18 Dy1 167.0(2) . 3_645
H11A O11 H11B 120.0 . .
H10A O10 H10B 117.7 . .

loop_
_geom_bond_atom_site_label_1
_geom_bond_atom_site_label_2
_geom_bond_distance
_geom_bond_site_symmetry_2
Dy1 O2 2.277(2) 3_655
Dy1 O3 2.288(2) 3_655
Dy1 O1 2.307(2) .
Dy1 O5 2.308(3) .
Dy1 O4 2.312(2) 1_565
Dy1 O8 2.397(2) 3_655
Dy1 O7 2.445(2) .
Dy1 O7 2.544(2) 3_655
Dy1 C18 2.833(3) 3_655
Ag1 N3 2.122(3) .
Ag1 N2 2.126(3) 8_766
O1 C1 1.242(4) .
O2 C1 1.279(4) .
O2 Dy1 2.277(2) 3_645
O3 C9 1.258(4) .
O3 Dy1 2.288(2) 3_645
O4 C9 1.269(4) .
O4 Dy1 2.312(2) 1_545
O5 C10 1.291(4) .
O6 C10 1.220(4) .
O7 C18 1.285(4) .
O7 Dy1 2.544(2) 3_645
O8 C18 1.244(4) .
O8 Dy1 2.397(2) 3_645
O9 H9A 0.8481 .
O9 H9B 0.8801 .
N1 C5 1.337(5) .
N1 C4 1.373(5) .
N1 H1 0.8600 .
N2 C5 1.331(4) .
N2 C6 1.391(5) .
N2 Ag1 2.126(3) 8_745
N3 C14 1.328(4) .
N3 C13 1.388(5) .
N4 C14 1.319(5) .
N4 C15 1.369(5) .
N4 H4 0.8600 .
C1 C2 1.498(5) .
C2 C3 1.389(5) .
C2 C8 1.414(5) .
C3 C4 1.387(5) .
C3 H3 0.9300 .
C4 C6 1.392(5) .
C5 H5 0.9300 .
C6 C7 1.382(5) .
C7 C8 1.384(5) .
C7 H7 0.9300 .
C8 C9 1.510(5) .
C10 C11 1.510(5) .
C11 C12 1.393(5) .
C11 C17 1.424(5) .
C12 C13 1.387(5) .
C12 H12 0.9300 .
C13 C15 1.406(5) .
C14 H14 0.9300 .
C15 C16 1.411(5) .
C16 C17 1.387(5) .
C16 H16 0.9300 .
C17 C18 1.478(5) .
C18 Dy1 2.833(3) 3_645
O11 H11A 0.8500 .
O11 H11B 0.8500 .
O10 H10A 0.8498 .
O10 H10B 0.849(9) .

loop_
_geom_torsion_atom_site_label_1
_geom_torsion_atom_site_label_2
_geom_torsion_atom_site_label_3
_geom_torsion_atom_site_label_4
_geom_torsion
_geom_torsion_site_symmetry_1
_geom_torsion_site_symmetry_4
O2 Dy1 O1 C1 9.5(4) 3_655 .
O3 Dy1 O1 C1 -55.8(3) 3_655 .
O5 Dy1 O1 C1 90.2(3) . .
O4 Dy1 O1 C1 148.1(3) 1_565 .
O8 Dy1 O1 C1 -136.8(3) 3_655 .
O7 Dy1 O1 C1 15.6(3) . .
O7 Dy1 O1 C1 -127.0(3) 3_655 .
C18 Dy1 O1 C1 -129.4(3) 3_655 .
O2 Dy1 O5 C10 55.7(3) 3_655 .
O3 Dy1 O5 C10 -20.0(3) 3_655 .
O1 Dy1 O5 C10 -96.6(3) . .
O4 Dy1 O5 C10 139.0(3) 1_565 .
O8 Dy1 O5 C10 -155.3(3) 3_655 .
O7 Dy1 O5 C10 -18.6(3) . .
O7 Dy1 O5 C10 133.7(3) 3_655 .
C18 Dy1 O5 C10 176.9(3) 3_655 .
O2 Dy1 O7 C18 -23.8(3) 3_655 .
O3 Dy1 O7 C18 -101.4(3) 3_655 .
O1 Dy1 O7 C18 159.1(3) . .
O5 Dy1 O7 C18 79.4(3) . .
O4 Dy1 O7 C18 49.4(3) 1_565 .
O8 Dy1 O7 C18 -158.7(3) 3_655 .
O7 Dy1 O7 C18 -72.6(3) 3_655 .
C18 Dy1 O7 C18 -117.8(3) 3_655 .
O2 Dy1 O7 Dy1 127.05(14) 3_655 3_645
O3 Dy1 O7 Dy1 49.38(12) 3_655 3_645
O1 Dy1 O7 Dy1 -50.06(12) . 3_645
O5 Dy1 O7 Dy1 -129.82(14) . 3_645
O4 Dy1 O7 Dy1 -159.75(11) 1_565 3_645
O8 Dy1 O7 Dy1 -7.9(2) 3_655 3_645
O7 Dy1 O7 Dy1 78.26(16) 3_655 3_645
C18 Dy1 O7 Dy1 33.0(2) 3_655 3_645
N2 Ag1 N3 C14 8.3(8) 8_766 .
N2 Ag1 N3 C13 -175.7(5) 8_766 .
Dy1 O1 C1 O2 49.8(5) . .
Dy1 O1 C1 C2 -136.3(3) . .
Dy1 O2 C1 O1 -91.2(4) 3_645 .
Dy1 O2 C1 C2 95.0(3) 3_645 .
O1 C1 C2 C3 -49.9(4) . .
O2 C1 C2 C3 124.3(4) . .
O1 C1 C2 C8 131.5(4) . .
O2 C1 C2 C8 -54.3(5) . .
C8 C2 C3 C4 0.0(5) . .
C1 C2 C3 C4 -178.7(3) . .
C5 N1 C4 C3 176.9(4) . .
C5 N1 C4 C6 -0.7(4) . .
C2 C3 C4 N1 175.6(4) . .
C2 C3 C4 C6 -7.0(5) . .
C6 N2 C5 N1 2.9(4) . .
Ag1 N2 C5 N1 -164.1(2) 8_745 .
C4 N1 C5 N2 -1.4(4) . .
C5 N2 C6 C7 171.9(4) . .
Ag1 N2 C6 C7 -20.6(5) 8_745 .
C5 N2 C6 C4 -3.3(4) . .
Ag1 N2 C6 C4 164.3(2) 8_745 .
N1 C4 C6 C7 -173.3(3) . .
C3 C4 C6 C7 8.7(5) . .
N1 C4 C6 N2 2.5(4) . .
C3 C4 C6 N2 -175.5(3) . .
N2 C6 C7 C8 -177.8(4) . .
C4 C6 C7 C8 -3.1(5) . .
C6 C7 C8 C2 -3.8(5) . .
C6 C7 C8 C9 177.2(3) . .
C3 C2 C8 C7 5.4(5) . .
C1 C2 C8 C7 -176.0(3) . .
C3 C2 C8 C9 -175.7(3) . .
C1 C2 C8 C9 2.9(5) . .
Dy1 O3 C9 O4 -86.0(4) 3_645 .
Dy1 O3 C9 C8 92.7(3) 3_645 .
Dy1 O4 C9 O3 65.5(5) 1_545 .
Dy1 O4 C9 C8 -113.3(3) 1_545 .
C7 C8 C9 O3 151.0(3) . .
C2 C8 C9 O3 -28.0(5) . .
C7 C8 C9 O4 -30.2(5) . .
C2 C8 C9 O4 150.8(3) . .
Dy1 O5 C10 O6 130.0(3) . .
Dy1 O5 C10 C11 -55.8(4) . .
O6 C10 C11 C12 80.9(4) . .
O5 C10 C11 C12 -93.5(4) . .
O6 C10 C11 C17 -95.6(4) . .
O5 C10 C11 C17 89.9(4) . .
C17 C11 C12 C13 -2.2(5) . .
C10 C11 C12 C13 -178.9(3) . .
C11 C12 C13 N3 -173.8(3) . .
C11 C12 C13 C15 4.2(5) . .
C14 N3 C13 C12 179.3(4) . .
Ag1 N3 C13 C12 2.6(6) . .
C14 N3 C13 C15 1.0(4) . .
Ag1 N3 C13 C15 -175.7(2) . .
C15 N4 C14 N3 -0.7(4) . .
C13 N3 C14 N4 -0.2(4) . .
Ag1 N3 C14 N4 176.5(2) . .
C14 N4 C15 C13 1.3(4) . .
C14 N4 C15 C16 -175.0(4) . .
C12 C13 C15 N4 -179.9(3) . .
N3 C13 C15 N4 -1.5(4) . .
C12 C13 C15 C16 -3.1(5) . .
N3 C13 C15 C16 175.4(3) . .
N4 C15 C16 C17 175.5(4) . .
C13 C15 C16 C17 -0.3(5) . .
C15 C16 C17 C11 2.3(5) . .
C15 C16 C17 C18 -175.9(3) . .
C12 C11 C17 C16 -1.1(5) . .
C10 C11 C17 C16 175.4(3) . .
C12 C11 C17 C18 177.1(3) . .
C10 C11 C17 C18 -6.5(5) . .
Dy1 O8 C18 O7 12.7(3) 3_645 .
Dy1 O8 C18 C17 -164.7(3) 3_645 .
Dy1 O7 C18 O8 146.6(2) . .
Dy1 O7 C18 O8 -11.8(3) 3_645 .
Dy1 O7 C18 C17 -35.9(5) . .
Dy1 O7 C18 C17 165.6(3) 3_645 .
Dy1 O7 C18 Dy1 158.5(3) . 3_645
C16 C17 C18 O8 -37.1(5) . .
C11 C17 C18 O8 144.8(3) . .
C16 C17 C18 O7 145.5(3) . .
C11 C17 C18 O7 -32.7(5) . .
C16 C17 C18 Dy1 -117.2(11) . 3_645
C11 C17 C18 Dy1 64.6(12) . 3_645
